data_1538316
loop_
_publ_author_name
'Moore, E.P.'
'Chen, H.-Y.'
'Brixner, L.H.'
'Foris, C.M.'

_publ_section_title
;
 The Crystal Structure of Pb8 Bi2 (P O4)6 O2
;
_journal_name_full 'Materials Research Bulletin'
_journal_page_first 653
_journal_page_last 660
_journal_volume 17
_journal_year 1982
_chemical_formula_sum 'Bi2 O26 P6 Pb8'
_chemical_name_systematic 'Pb8 Bi2 (P O4)6 O2'
_space_group_IT_number 62
_symmetry_space_group_name_Hall '-P 2ac 2n'
_symmetry_space_group_name_H-M 'P n m a'
_cell_angle_alpha 90
_cell_angle_beta 90
_cell_angle_gamma 90
_cell_formula_units_Z 2
_cell_length_a 13.313
_cell_length_b 10.284
_cell_length_c 9.219
_cell_volume 1262.182
_citation_journal_id_ASTM MRBUAC
_cod_data_source_file Moore_MRBUAC_1982_294.cif
_cod_data_source_block Bi2O26P6Pb8
_cod_database_code 1538316

loop_
_symmetry_equiv_pos_as_xyz
x,y,z
-x+1/2,-y,z+1/2
x+1/2,-y+1/2,-z+1/2
-x,y+1/2,-z
-x,-y,-z
x-1/2,y,-z-1/2
-x-1/2,y-1/2,z-1/2
x,-y-1/2,z

loop_
_atom_site_label
_atom_site_type_symbol
_atom_site_fract_x
_atom_site_fract_y
_atom_site_fract_z
_atom_site_occupancy
_atom_site_U_iso_or_equiv
O2 O-2 0.177 0.611 0.08 1 0.0
O8 O-2 0.053 0.611 0.4 1 0.0
Bi1 Bi+3 0.2315 0.75 0.3026 1 0.0
O3 O-2 0.037 0.25 0.418 1 0.0
Pb3 Pb+2 0.2231 0.25 0.3511 1 0.0
O1 O-2 0.395 0.25 0.323 1 0.0
Pb2 Pb+2 0.9813 0.25 0.9691 1 0.0
O7 O-2 0.394 0.75 0.132 1 0.0
P2 P+5 0.9905 0.75 0.428 1 0.0
O4 O-2 0.335 0.567 0.408 1 0.0
O6 O-2 0.246 0.407 0.156 1 0.0
O5 O-2 0.063 0.43 0.126 1 0.0
Pb1 Pb+2 0.4297 0.4467 0.1977 1 0.0
P1 P+5 0.1628 0.468 0.069 1 0.0
